data_1564139
loop_
_publ_author_name
'Berti, Beatrice'
'Bortoluzzi, Marco'
'Ceriotti, Alessandro'
'Cesari, Cristiana'
'Femoni, Cristina'
'Carmela Iapalucci, Maria'
'Zacchini, Stefano'

_publ_section_title
;
 Further insights into platinum carbonyl Chini clusters
;
_journal_name_full 'Inorganica Chimica Acta'
_journal_page_first 119904
_journal_paper_doi 10.1016/j.ica.2020.119904
_journal_volume 512
_journal_year 2020
_chemical_formula_sum 'C53 H45 N5 O19 Pt9'
_chemical_formula_weight 2811.75
_space_group_crystal_system monoclinic
_space_group_IT_number 15
_space_group_name_Hall '-C 2yc'
_space_group_name_H-M_alt 'C 1 2/c 1'
_atom_sites_solution_hydrogens geom
_audit_creation_method SHELXL-2014/7
_cell_angle_alpha 90
_cell_angle_beta 113.692(4)
_cell_angle_gamma 90
_cell_formula_units_Z 4
_cell_length_a 20.523(8)
_cell_length_b 24.368(9)
_cell_length_c 14.148(5)
_cell_measurement_reflns_used 2002
_cell_measurement_temperature 298(2)
_cell_measurement_theta_max 19.4365
_cell_measurement_theta_min 2.2945
_cell_volume 6479(4)
_computing_cell_refinement 'APEX2 (Bruker AXS, 2006)'
_computing_data_collection 'APEX2 (Bruker AXS, 2006)'
_computing_data_reduction 'SAINT (Bruker AXS, 2004)'
_computing_molecular_graphics 'SCHAKAL99 (Keller, 1999)'
_computing_publication_material 'XCIF (Bruker AXS, 2001)'
_computing_structure_refinement 'SHELXL-2014/7 (Sheldrick, 2014)'
_computing_structure_solution 'SHELXL-2014/7 (Sheldrick, 2014)'
_diffrn_ambient_temperature 298(2)
_diffrn_measured_fraction_theta_full 1.000
_diffrn_measured_fraction_theta_max 1.000
_diffrn_measurement_device_type 'CCD area detector'
_diffrn_measurement_method 'phi and omega scans'
_diffrn_radiation_monochromator graphite
_diffrn_radiation_source 'fine-focus sealed tube'
_diffrn_radiation_type MoK\a
_diffrn_radiation_wavelength 0.71073
_diffrn_reflns_av_R_equivalents 0.1347
_diffrn_reflns_av_unetI/netI 0.0972
_diffrn_reflns_Laue_measured_fraction_full 1.000
_diffrn_reflns_Laue_measured_fraction_max 1.000
_diffrn_reflns_limit_h_max 23
_diffrn_reflns_limit_h_min -23
_diffrn_reflns_limit_k_max 27
_diffrn_reflns_limit_k_min -27
_diffrn_reflns_limit_l_max 15
_diffrn_reflns_limit_l_min -15
_diffrn_reflns_number 26340
_diffrn_reflns_point_group_measured_fraction_full 1.000
_diffrn_reflns_point_group_measured_fraction_max 1.000
_diffrn_reflns_theta_full 23.533
_diffrn_reflns_theta_max 23.533
_diffrn_reflns_theta_min 1.368
_exptl_absorpt_coefficient_mu 19.419
_exptl_absorpt_correction_T_max 0.0718
_exptl_absorpt_correction_T_min 0.0192
_exptl_absorpt_correction_type empirical
_exptl_absorpt_process_details
;
 Data were corrected for Lorentz polarization and absorption
 effects (empirical absorption corrections SADABS).
 R(int) = 0.1460 (selected reflections only, before parameter refinement)
 R(int) = 0.0646 (selected reflections only, after parameter refinement)
;
_exptl_crystal_colour dark-red
_exptl_crystal_density_diffrn 2.882
_exptl_crystal_description prism
_exptl_crystal_F_000 5008
_exptl_crystal_size_max 0.140
_exptl_crystal_size_mid 0.120
_exptl_crystal_size_min 0.110
_refine_diff_density_max 2.184
_refine_diff_density_min -1.130
_refine_diff_density_rms 0.219
_refine_ls_extinction_coef .
_refine_ls_extinction_method none
_refine_ls_goodness_of_fit_ref 0.998
_refine_ls_hydrogen_treatment constr
_refine_ls_matrix_type full
_refine_ls_number_parameters 389
_refine_ls_number_reflns 4812
_refine_ls_number_restraints 414
_refine_ls_restrained_S_all 0.986
_refine_ls_R_factor_all 0.1628
_refine_ls_R_factor_gt 0.0616
_refine_ls_shift/su_max 0.002
_refine_ls_shift/su_mean 0.000
_refine_ls_structure_factor_coef Fsqd
_refine_ls_weighting_details 'w=1/[\s^2^(Fo^2^)+(0.0813P)^2^] where P=(Fo^2^+2Fc^2^)/3'
_refine_ls_weighting_scheme calc
_refine_ls_wR_factor_gt 0.1388
_refine_ls_wR_factor_ref 0.1831
_reflns_Friedel_coverage 0.000
_reflns_Friedel_fraction_full .
_reflns_Friedel_fraction_max .
_reflns_number_gt 2125
_reflns_number_total 4812
_reflns_threshold_expression 'I > 2\s(I)'
_cod_data_source_file 3.cif
_cod_data_source_block 3
_cod_original_sg_symbol_H-M 'C 2/c'
_cod_database_code 1564139
_shelx_shelxl_version_number 2014/7
_shelx_space_group_comment
;
The symmetry employed for this shelxl refinement is uniquely defined
by the following loop, which should always be used as a source of
symmetry information in preference to the above space-group names.
They are only intended as comments.
;
_shelx_estimated_absorpt_t_min 0.172
_shelx_estimated_absorpt_t_max 0.224

loop_
_space_group_symop_operation_xyz
'x, y, z'
'-x, y, -z+1/2'
'x+1/2, y+1/2, z'
'-x+1/2, y+1/2, -z+1/2'
'-x, -y, -z'
'x, -y, z-1/2'
'-x+1/2, -y+1/2, -z'
'x+1/2, -y+1/2, z-1/2'

loop_
_atom_site_label
_atom_site_type_symbol
_atom_site_fract_x
_atom_site_fract_y
_atom_site_fract_z
_atom_site_U_iso_or_equiv
_atom_site_adp_type
_atom_site_occupancy
_atom_site_site_symmetry_order
_atom_site_calc_flag
_atom_site_refinement_flags_posn
_atom_site_refinement_flags_adp
_atom_site_refinement_flags_occupancy
_atom_site_disorder_assembly
_atom_site_disorder_group
Pt1 Pt -0.02585(7) 0.34992(5) 0.44513(11) 0.1086(5) Uani 1 1 d . U . . .
Pt2 Pt 0.06165(6) 0.26441(5) 0.51055(9) 0.0877(4) Uani 1 1 d . U . . .
Pt3 Pt 0.0000 0.34163(7) 0.2500 0.0987(6) Uani 1 2 d S TU P . .
Pt4 Pt 0.07042(6) 0.24754(5) 0.30280(9) 0.0799(4) Uani 1 1 d . U . . .
Pt5 Pt 0.07728(6) 0.24835(5) 0.09282(9) 0.0829(4) Uani 1 1 d . U . . .
C1 C 0.1483(15) 0.2374(12) 0.587(2) 0.091(6) Uani 1 1 d . U . . .
C2 C 0.0791(15) 0.3416(12) 0.545(2) 0.095(5) Uani 1 1 d . U . . .
C3 C -0.0401(18) 0.4210(14) 0.447(3) 0.123(6) Uani 1 1 d . U . . .
C4 C -0.1215(17) 0.3193(13) 0.397(2) 0.108(6) Uani 1 1 d . U . . .
C5 C 0.0000 0.1866(16) 0.2500 0.084(5) Uani 1 2 d S TU P . .
C6 C 0.1540(15) 0.2072(11) 0.363(2) 0.087(5) Uani 1 1 d . U . . .
C7 C 0.1120(15) 0.3245(12) 0.332(2) 0.090(4) Uani 1 1 d . U . . .
C8 C 0.0000 0.4143(19) 0.2500 0.114(6) Uani 1 2 d S TU P . .
C9 C -0.0037(14) 0.1943(12) 0.013(2) 0.080(6) Uani 1 1 d . U . . .
C10 C 0.1555(16) 0.2052(12) 0.135(2) 0.095(6) Uani 1 1 d . U . . .
O1 O 0.2055(12) 0.2238(10) 0.6459(19) 0.146(8) Uani 1 1 d . U . . .
O2 O 0.1232(11) 0.3747(8) 0.5951(16) 0.123(7) Uani 1 1 d . U . . .
O3 O -0.0616(13) 0.4698(10) 0.435(2) 0.171(10) Uani 1 1 d . U . . .
O4 O -0.1834(10) 0.3380(8) 0.3683(16) 0.116(6) Uani 1 1 d . U . . .
O5 O 0.0000 0.1370(11) 0.2500 0.108(8) Uani 1 2 d S TU P . .
O6 O 0.2039(12) 0.1814(9) 0.4070(19) 0.138(8) Uani 1 1 d . U . . .
O7 O 0.1632(10) 0.3524(8) 0.3644(16) 0.107(6) Uani 1 1 d . U . . .
O8 O 0.0000 0.4640(13) 0.2500 0.159(11) Uani 1 2 d S TU P . .
O9 O -0.0123(10) 0.1473(8) -0.0078(15) 0.106(6) Uani 1 1 d . U . . .
O10 O 0.2079(12) 0.1805(9) 0.1603(18) 0.137(8) Uani 1 1 d . U . . .
C20 C 0.6610(13) 0.3890(10) 0.218(2) 0.112(10) Uani 1 1 d . U . . .
H20A H 0.6105 0.3835 0.1856 0.168 Uiso 1 1 calc DR U . . .
H20B H 0.6825 0.3754 0.1734 0.168 Uiso 1 1 calc R U . . .
H20C H 0.6801 0.3698 0.2824 0.168 Uiso 1 1 calc R U . . .
N1 N 0.6774(11) 0.4526(9) 0.2374(15) 0.077(4) Uani 1 1 d . U . . .
C21 C 0.7448(15) 0.4676(11) 0.2815(19) 0.082(5) Uani 1 1 d . U . . .
H21 H 0.7779 0.4392 0.3014 0.098 Uiso 1 1 calc R U . . .
C22 C 0.7714(15) 0.5179(11) 0.301(2) 0.087(5) Uani 1 1 d . U . . .
H22 H 0.8201 0.5245 0.3297 0.105 Uiso 1 1 calc R U . . .
C23 C 0.7226(14) 0.5595(12) 0.276(2) 0.089(5) Uani 1 1 d . U . . .
H23 H 0.7369 0.5959 0.2901 0.107 Uiso 1 1 calc R U . . .
C24 C 0.6517(15) 0.5457(11) 0.2294(19) 0.088(5) Uani 1 1 d . U . . .
H24 H 0.6195 0.5746 0.2118 0.106 Uiso 1 1 calc R U . . .
C25 C 0.6230(13) 0.4935(11) 0.2057(19) 0.078(4) Uani 1 1 d D U . . .
C26 C 0.5471(11) 0.4802(9) 0.1611(18) 0.078(5) Uani 1 1 d D U . . .
H26 H 0.5338 0.4440 0.1645 0.094 Uiso 1 1 calc DR U . . .
C27 C 0.4967(11) 0.5164(10) 0.1164(17) 0.082(5) Uani 1 1 d D U . . .
H27 H 0.5092 0.5526 0.1112 0.098 Uiso 1 1 calc R U . . .
C28 C 0.4218(13) 0.5013(11) 0.0748(19) 0.081(4) Uani 1 1 d D U . . .
C29 C 0.3762(14) 0.5416(11) 0.0432(19) 0.082(5) Uani 1 1 d . U . . .
H29 H 0.3932 0.5775 0.0542 0.098 Uiso 1 1 calc R U . . .
C30 C 0.3000(15) 0.5329(12) -0.008(2) 0.088(5) Uani 1 1 d . U . . .
H30 H 0.2684 0.5621 -0.0328 0.105 Uiso 1 1 calc DR U . . .
C31 C 0.2773(16) 0.4804(12) -0.019(2) 0.091(5) Uani 1 1 d . U . . .
C32 C 0.3271(14) 0.4358(12) 0.0142(19) 0.087(5) Uani 1 1 d . U . . .
H32 H 0.3112 0.3996 0.0039 0.104 Uiso 1 1 calc R U . . .
C33 C 0.4003(14) 0.4474(11) 0.0621(19) 0.084(5) Uani 1 1 d . U . . .
H33 H 0.4335 0.4192 0.0849 0.101 Uiso 1 1 calc R U . . .
N2 N 0.2050(13) 0.4685(10) -0.0621(18) 0.109(5) Uani 1 1 d D U . . .
C34 C 0.1552(16) 0.5143(12) -0.095(2) 0.125(9) Uani 1 1 d D U . . .
H34A H 0.1074 0.5006 -0.1230 0.187 Uiso 1 1 calc DR U . . .
H34B H 0.1620 0.5372 -0.0362 0.187 Uiso 1 1 calc R U . . .
H34C H 0.1636 0.5354 -0.1460 0.187 Uiso 1 1 calc R U . . .
C35 C 0.1774(15) 0.4136(11) -0.090(2) 0.123(9) Uani 1 1 d D U . . .
H35A H 0.1264 0.4146 -0.1186 0.184 Uiso 1 1 calc R U . . .
H35B H 0.1932 0.3991 -0.1403 0.184 Uiso 1 1 calc R U . . .
H35C H 0.1944 0.3907 -0.0298 0.184 Uiso 1 1 calc R U . . .
O101 O 0.494(7) 0.3449(19) 0.251(10) 0.181(17) Uiso 0.5 1 d D U P A -1
C101 C 0.470(4) 0.299(3) 0.233(6) 0.199(17) Uiso 0.5 1 d D U P A -1
H101 H 0.4216 0.2954 0.1963 0.239 Uiso 0.5 1 calc R U P A -1
N101 N 0.508(4) 0.251(3) 0.261(5) 0.200(16) Uiso 0.5 1 d D U P A -1
C102 C 0.585(3) 0.257(3) 0.319(6) 0.18(2) Uiso 0.5 1 d D U P A -1
H10A H 0.6073 0.2214 0.3350 0.264 Uiso 0.5 1 calc R U P A -1
H10B H 0.6049 0.2771 0.2782 0.264 Uiso 0.5 1 calc R U P A -1
H10C H 0.5944 0.2765 0.3819 0.264 Uiso 0.5 1 calc R U P A -1
C103 C 0.465(3) 0.200(2) 0.228(7) 0.17(2) Uiso 0.5 1 d D U P A -1
H10D H 0.4955 0.1686 0.2505 0.258 Uiso 0.5 1 calc R U P A -1
H10E H 0.4307 0.1993 0.2582 0.258 Uiso 0.5 1 calc R U P A -1
H10F H 0.4409 0.1997 0.1542 0.258 Uiso 0.5 1 calc R U P A -1

loop_
_atom_site_aniso_label
_atom_site_aniso_U_11
_atom_site_aniso_U_22
_atom_site_aniso_U_33
_atom_site_aniso_U_23
_atom_site_aniso_U_13
_atom_site_aniso_U_12
Pt1 0.0780(8) 0.0791(9) 0.1309(12) -0.0186(8) 0.0025(8) 0.0018(7)
Pt2 0.0671(7) 0.0935(9) 0.0855(8) -0.0019(7) 0.0128(6) 0.0021(7)
Pt3 0.0638(10) 0.0704(11) 0.1203(14) 0.000 -0.0066(10) 0.000
Pt4 0.0696(7) 0.0767(8) 0.0761(7) 0.0021(6) 0.0112(6) 0.0057(6)
Pt5 0.0705(7) 0.0793(8) 0.0795(8) 0.0091(6) 0.0099(6) 0.0001(6)
C1 0.082(8) 0.095(10) 0.089(8) 0.010(9) 0.026(7) 0.005(8)
C2 0.081(7) 0.096(7) 0.104(7) -0.010(7) 0.034(7) 0.000(6)
C3 0.117(11) 0.096(7) 0.138(11) 0.003(8) 0.033(8) 0.006(7)
C4 0.088(6) 0.102(10) 0.115(11) -0.013(9) 0.020(7) 0.005(6)
C5 0.080(9) 0.078(6) 0.091(8) 0.000 0.032(7) 0.000
C6 0.082(8) 0.081(9) 0.087(8) 0.007(8) 0.024(6) 0.010(7)
C7 0.080(7) 0.081(6) 0.085(8) 0.006(6) 0.008(6) -0.002(5)
C8 0.097(11) 0.084(6) 0.135(10) 0.000 0.021(8) 0.000
C9 0.077(9) 0.084(9) 0.082(8) 0.001(8) 0.035(7) -0.009(8)
C10 0.089(8) 0.090(11) 0.099(11) -0.004(9) 0.030(7) 0.009(7)
O1 0.097(11) 0.138(15) 0.167(16) 0.028(13) 0.014(10) 0.026(12)
O2 0.104(11) 0.103(11) 0.122(13) -0.002(10) 0.003(9) -0.014(10)
O3 0.138(16) 0.108(9) 0.221(19) -0.012(14) 0.023(13) 0.026(12)
O4 0.088(7) 0.093(12) 0.129(13) -0.021(11) 0.003(10) 0.006(9)
O5 0.122(16) 0.082(8) 0.110(16) 0.000 0.037(13) 0.000
O6 0.106(12) 0.127(14) 0.160(16) 0.025(12) 0.032(11) 0.041(10)
O7 0.077(8) 0.087(10) 0.128(13) -0.011(11) 0.010(9) -0.004(8)
O8 0.142(19) 0.087(8) 0.20(2) 0.000 0.015(15) 0.000
O9 0.101(12) 0.085(10) 0.108(12) -0.003(10) 0.020(10) -0.008(9)
O10 0.110(12) 0.125(14) 0.156(16) -0.009(12) 0.034(12) 0.033(10)
C20 0.097(17) 0.105(17) 0.122(18) -0.002(14) 0.032(14) -0.003(14)
N1 0.073(8) 0.085(8) 0.076(7) -0.001(7) 0.032(7) -0.002(7)
C21 0.078(7) 0.084(7) 0.081(7) -0.002(6) 0.029(6) 0.001(6)
C22 0.082(7) 0.085(7) 0.090(7) -0.002(6) 0.028(6) -0.001(6)
C23 0.088(7) 0.083(7) 0.090(7) -0.004(6) 0.028(6) -0.003(6)
C24 0.087(7) 0.085(7) 0.086(7) -0.004(6) 0.029(6) 0.002(6)
C25 0.079(6) 0.080(7) 0.077(6) 0.001(6) 0.033(5) -0.002(6)
C26 0.079(7) 0.079(7) 0.077(7) 0.002(6) 0.032(6) -0.008(6)
C27 0.082(7) 0.079(7) 0.081(7) 0.000(6) 0.029(6) -0.002(6)
C28 0.082(6) 0.081(6) 0.078(6) 0.001(6) 0.030(5) 0.002(6)
C29 0.083(7) 0.082(7) 0.080(7) 0.004(6) 0.033(6) 0.000(6)
C30 0.085(7) 0.088(7) 0.086(7) 0.001(6) 0.031(6) 0.004(6)
C31 0.087(7) 0.093(7) 0.091(7) 0.000(6) 0.034(6) 0.005(6)
C32 0.086(7) 0.086(7) 0.087(7) 0.002(6) 0.032(6) 0.003(6)
C33 0.085(7) 0.084(7) 0.082(7) 0.004(6) 0.032(6) 0.001(6)
N2 0.097(9) 0.108(9) 0.106(9) 0.000(9) 0.025(8) 0.006(9)
C34 0.112(14) 0.125(15) 0.121(14) 0.003(13) 0.032(12) 0.006(12)
C35 0.107(14) 0.118(14) 0.124(14) -0.003(13) 0.026(12) 0.005(13)

loop_
_atom_type_symbol
_atom_type_description
_atom_type_scat_dispersion_real
_atom_type_scat_dispersion_imag
_atom_type_scat_source
C C 0.0033 0.0016 'International Tables Vol C Tables 4.2.6.8 and 6.1.1.4'
H H 0.0000 0.0000 'International Tables Vol C Tables 4.2.6.8 and 6.1.1.4'
N N 0.0061 0.0033 'International Tables Vol C Tables 4.2.6.8 and 6.1.1.4'
O O 0.0106 0.0060 'International Tables Vol C Tables 4.2.6.8 and 6.1.1.4'
Pt Pt -1.7033 8.3905 'International Tables Vol C Tables 4.2.6.8 and 6.1.1.4'

loop_
_geom_angle_atom_site_label_1
_geom_angle_atom_site_label_2
_geom_angle_atom_site_label_3
_geom_angle
_geom_angle_site_symmetry_1
_geom_angle_site_symmetry_3
C3 Pt1 C4 103.5(14) . .
C3 Pt1 C2 102.8(13) . .
C4 Pt1 C2 146.3(13) . .
C3 Pt1 Pt5 149.9(11) . 2
C4 Pt1 Pt5 46.4(9) . 2
C2 Pt1 Pt5 105.6(8) . 2
C3 Pt1 Pt2 149.2(11) . .
C4 Pt1 Pt2 105.4(9) . .
C2 Pt1 Pt2 46.4(8) . .
Pt5 Pt1 Pt2 59.96(5) 2 .
C3 Pt1 Pt3 99.7(11) . .
C4 Pt1 Pt3 100.2(9) . .
C2 Pt1 Pt3 95.7(8) . .
Pt5 Pt1 Pt3 87.39(5) 2 .
Pt2 Pt1 Pt3 85.63(5) . .
C1 Pt2 C2 99.5(12) . .
C1 Pt2 C9 99.4(12) . 2
C2 Pt2 C9 153.3(11) . 2
C1 Pt2 Pt5 149.5(9) . 2
C2 Pt2 Pt5 109.2(8) . 2
C9 Pt2 Pt5 50.1(8) 2 2
C1 Pt2 Pt1 149.6(9) . .
C2 Pt2 Pt1 50.1(8) . .
C9 Pt2 Pt1 109.4(8) 2 .
Pt5 Pt2 Pt1 59.97(5) 2 .
C1 Pt2 Pt4 96.2(9) . .
C2 Pt2 Pt4 107.2(9) . .
C9 Pt2 Pt4 89.4(7) 2 .
Pt5 Pt2 Pt4 85.15(5) 2 .
Pt1 Pt2 Pt4 93.63(5) . .
C8 Pt3 C7 101.2(8) . 2
C8 Pt3 C7 101.2(8) . .
C7 Pt3 C7 157.7(15) 2 .
C8 Pt3 Pt4 149.81(3) . .
C7 Pt3 Pt4 109.0(8) 2 .
C7 Pt3 Pt4 48.6(8) . .
C8 Pt3 Pt4 149.81(3) . 2
C7 Pt3 Pt4 48.6(8) 2 2
C7 Pt3 Pt4 109.0(8) . 2
Pt4 Pt3 Pt4 60.38(7) . 2
C8 Pt3 Pt1 86.17(4) . .
C7 Pt3 Pt1 87.8(8) 2 .
C7 Pt3 Pt1 93.7(8) . .
Pt4 Pt3 Pt1 94.38(5) . .
Pt4 Pt3 Pt1 92.25(4) 2 .
C8 Pt3 Pt1 86.17(4) . 2
C7 Pt3 Pt1 93.7(8) 2 2
C7 Pt3 Pt1 87.8(8) . 2
Pt4 Pt3 Pt1 92.25(4) . 2
Pt4 Pt3 Pt1 94.38(5) 2 2
Pt1 Pt3 Pt1 172.33(8) . 2
C6 Pt4 C5 100.1(11) . .
C6 Pt4 C7 99.2(11) . .
C5 Pt4 C7 160.7(11) . .
C6 Pt4 Pt3 152.0(9) . .
C5 Pt4 Pt3 107.9(8) . .
C7 Pt4 Pt3 52.9(8) . .
C6 Pt4 Pt4 148.1(9) . 2
C5 Pt4 Pt4 48.1(8) . 2
C7 Pt4 Pt4 112.7(8) . 2
Pt3 Pt4 Pt4 59.81(3) . 2
C6 Pt4 Pt5 93.3(8) . .
C5 Pt4 Pt5 87.12(7) . .
C7 Pt4 Pt5 90.6(8) . .
Pt3 Pt4 Pt5 87.30(4) . .
Pt4 Pt4 Pt5 85.28(6) 2 .
C6 Pt4 Pt2 91.6(8) . .
C5 Pt4 Pt2 98.45(6) . .
C7 Pt4 Pt2 82.2(8) . .
Pt3 Pt4 Pt2 85.31(4) . .
Pt4 Pt4 Pt2 93.99(6) 2 .
Pt5 Pt4 Pt2 171.83(5) . .
C10 Pt5 C4 99.6(13) . 2
C10 Pt5 C9 102.9(12) . .
C4 Pt5 C9 149.5(12) 2 .
C10 Pt5 Pt2 151.8(9) . 2
C4 Pt5 Pt2 106.1(9) 2 2
C9 Pt5 Pt2 49.0(8) . 2
C10 Pt5 Pt1 146.6(9) . 2
C4 Pt5 Pt1 47.0(9) 2 2
C9 Pt5 Pt1 108.4(8) . 2
Pt2 Pt5 Pt1 60.07(4) 2 2
C10 Pt5 Pt4 93.3(9) . .
C4 Pt5 Pt4 98.0(10) 2 .
C9 Pt5 Pt4 101.0(7) . .
Pt2 Pt5 Pt4 94.49(5) 2 .
Pt1 Pt5 Pt4 91.89(5) 2 .
O1 C1 Pt2 173(3) . .
O2 C2 Pt2 144(2) . .
O2 C2 Pt1 132(2) . .
Pt2 C2 Pt1 83.5(11) . .
O3 C3 Pt1 169(3) . .
O4 C4 Pt5 137(2) . 2
O4 C4 Pt1 136(2) . .
Pt5 C4 Pt1 86.5(13) 2 .
O5 C5 Pt4 138.1(8) . 2
O5 C5 Pt4 138.1(8) . .
Pt4 C5 Pt4 83.9(15) 2 .
O6 C6 Pt4 175(3) . .
O7 C7 Pt4 148(2) . .
O7 C7 Pt3 133(2) . .
Pt4 C7 Pt3 78.5(10) . .
O8 C8 Pt3 180.0 . .
O9 C9 Pt2 139(2) . 2
O9 C9 Pt5 140(2) . .
Pt2 C9 Pt5 80.9(11) 2 .
O10 C10 Pt5 175(3) . .
N1 C20 H20A 109.5 . .
N1 C20 H20B 109.5 . .
H20A C20 H20B 109.5 . .
N1 C20 H20C 109.5 . .
H20A C20 H20C 109.5 . .
H20B C20 H20C 109.5 . .
C21 N1 C25 120(2) . .
C21 N1 C20 117(2) . .
C25 N1 C20 123(2) . .
N1 C21 C22 128(3) . .
N1 C21 H21 115.9 . .
C22 C21 H21 115.9 . .
C21 C22 C23 116(3) . .
C21 C22 H22 122.1 . .
C23 C22 H22 122.1 . .
C22 C23 C24 118(3) . .
C22 C23 H23 121.1 . .
C24 C23 H23 121.1 . .
C23 C24 C25 127(3) . .
C23 C24 H24 116.4 . .
C25 C24 H24 116.4 . .
C24 C25 N1 111(2) . .
C24 C25 C26 126(2) . .
N1 C25 C26 123(2) . .
C27 C26 C25 124(3) . .
C27 C26 H26 118.2 . .
C25 C26 H26 118.2 . .
C26 C27 C28 122(3) . .
C26 C27 H27 119.2 . .
C28 C27 H27 119.2 . .
C29 C28 C33 122(3) . .
C29 C28 C27 116(3) . .
C33 C28 C27 122(3) . .
C28 C29 C30 123(3) . .
C28 C29 H29 118.6 . .
C30 C29 H29 118.6 . .
C31 C30 C29 117(3) . .
C31 C30 H30 121.7 . .
C29 C30 H30 121.7 . .
C30 C31 N2 120(3) . .
C30 C31 C32 121(3) . .
N2 C31 C32 119(3) . .
C33 C32 C31 119(3) . .
C33 C32 H32 120.5 . .
C31 C32 H32 120.5 . .
C28 C33 C32 119(3) . .
C28 C33 H33 120.6 . .
C32 C33 H33 120.6 . .
C31 N2 C35 123(3) . .
C31 N2 C34 118(2) . .
C35 N2 C34 118(2) . .
N2 C34 H34A 109.5 . .
N2 C34 H34B 109.5 . .
H34A C34 H34B 109.5 . .
N2 C34 H34C 109.5 . .
H34A C34 H34C 109.5 . .
H34B C34 H34C 109.5 . .
N2 C35 H35A 109.5 . .
N2 C35 H35B 109.5 . .
H35A C35 H35B 109.5 . .
N2 C35 H35C 109.5 . .
H35A C35 H35C 109.5 . .
H35B C35 H35C 109.5 . .
O101 C101 N101 127(8) . .
O101 C101 H101 116.4 . .
N101 C101 H101 116.4 . .
C101 N101 C102 115(4) . .
C101 N101 C103 115(4) . .
C102 N101 C103 130(8) . .
N101 C102 H10A 109.5 . .
N101 C102 H10B 109.5 . .
H10A C102 H10B 109.5 . .
N101 C102 H10C 109.5 . .
H10A C102 H10C 109.5 . .
H10B C102 H10C 109.5 . .
N101 C103 H10D 109.5 . .
N101 C103 H10E 109.5 . .
H10D C103 H10E 109.5 . .
N101 C103 H10F 109.5 . .
H10D C103 H10F 109.5 . .
H10E C103 H10F 109.5 . .

loop_
_geom_bond_atom_site_label_1
_geom_bond_atom_site_label_2
_geom_bond_distance
_geom_bond_site_symmetry_2
Pt1 C3 1.76(3) .
Pt1 C4 1.95(3) .
Pt1 C2 2.06(3) .
Pt1 Pt5 2.6594(19) 2
Pt1 Pt2 2.6621(19) .
Pt1 Pt3 3.0200(19) .
Pt2 C1 1.80(3) .
Pt2 C2 1.94(3) .
Pt2 C9 2.03(3) 2
Pt2 Pt5 2.6591(18) 2
Pt2 Pt4 3.044(2) .
Pt3 C8 1.77(5) .
Pt3 C7 2.16(3) 2
Pt3 C7 2.16(3) .
Pt3 Pt4 2.653(2) .
Pt3 Pt4 2.653(2) 2
Pt3 Pt1 3.0201(19) 2
Pt4 C6 1.86(3) .
Pt4 C5 2.00(3) .
Pt4 C7 2.03(3) .
Pt4 Pt4 2.668(2) 2
Pt4 Pt5 3.030(2) .
Pt5 C10 1.81(3) .
Pt5 C4 1.93(3) 2
Pt5 C9 2.07(3) .
Pt5 Pt2 2.6591(18) 2
Pt5 Pt1 2.6594(19) 2
C1 O1 1.18(3) .
C2 O2 1.21(3) .
C3 O3 1.26(3) .
C4 O4 1.25(3) .
C4 Pt5 1.93(3) 2
C5 O5 1.21(4) .
C5 Pt4 2.00(3) 2
C6 O6 1.15(3) .
C7 O7 1.18(3) .
C8 O8 1.21(4) .
C9 O9 1.18(3) .
C9 Pt2 2.03(3) 2
C10 O10 1.16(3) .
C20 N1 1.59(3) .
C20 H20A 0.9600 .
C20 H20B 0.9600 .
C20 H20C 0.9600 .
N1 C21 1.32(3) .
N1 C25 1.43(3) .
C21 C22 1.32(3) .
C21 H21 0.9300 .
C22 C23 1.37(3) .
C22 H22 0.9300 .
C23 C24 1.38(3) .
C23 H23 0.9300 .
C24 C25 1.38(3) .
C24 H24 0.9300 .
C25 C26 1.46(2) .
C26 C27 1.313(17) .
C26 H26 0.9300 .
C27 C28 1.45(2) .
C27 H27 0.9300 .
C28 C29 1.31(3) .
C28 C33 1.38(3) .
C29 C30 1.45(3) .
C29 H29 0.9300 .
C30 C31 1.35(3) .
C30 H30 0.9300 .
C31 N2 1.39(3) .
C31 C32 1.44(3) .
C32 C33 1.41(3) .
C32 H32 0.9300 .
C33 H33 0.9300 .
N2 C35 1.444(18) .
N2 C34 1.457(18) .
C34 H34A 0.9600 .
C34 H34B 0.9600 .
C34 H34C 0.9600 .
C35 H35A 0.9600 .
C35 H35B 0.9600 .
C35 H35C 0.9600 .
O101 C101 1.21(2) .
C101 N101 1.37(2) .
C101 H101 0.9300 .
N101 C102 1.470(17) .
N101 C103 1.477(16) .
C102 H10A 0.9600 .
C102 H10B 0.9600 .
C102 H10C 0.9600 .
C103 H10D 0.9600 .
C103 H10E 0.9600 .
C103 H10F 0.9600 .

loop_
_geom_torsion_atom_site_label_1
_geom_torsion_atom_site_label_2
_geom_torsion_atom_site_label_3
_geom_torsion_atom_site_label_4
_geom_torsion
_geom_torsion_site_symmetry_1
_geom_torsion_site_symmetry_2
_geom_torsion_site_symmetry_3
_geom_torsion_site_symmetry_4
C4 Pt1 C3 O3 -25(18) . . . .
C2 Pt1 C3 O3 177(17) . . . .
Pt5 Pt1 C3 O3 -23(19) 2 . . .
Pt2 Pt1 C3 O3 176(16) . . . .
Pt3 Pt1 C3 O3 79(18) . . . .
C25 N1 C21 C22 -1(4) . . . .
C20 N1 C21 C22 176(3) . . . .
N1 C21 C22 C23 3(4) . . . .
C21 C22 C23 C24 -3(4) . . . .
C22 C23 C24 C25 1(4) . . . .
C23 C24 C25 N1 1(4) . . . .
C23 C24 C25 C26 177(3) . . . .
C21 N1 C25 C24 -1(3) . . . .
C20 N1 C25 C24 -178(2) . . . .
C21 N1 C25 C26 -177(2) . . . .
C20 N1 C25 C26 6(4) . . . .
C24 C25 C26 C27 16(4) . . . .
N1 C25 C26 C27 -169(2) . . . .
C25 C26 C27 C28 -179(2) . . . .
C26 C27 C28 C29 172(3) . . . .
C26 C27 C28 C33 -13(4) . . . .
C33 C28 C29 C30 -1(4) . . . .
C27 C28 C29 C30 174(2) . . . .
C28 C29 C30 C31 3(4) . . . .
C29 C30 C31 N2 177(2) . . . .
C29 C30 C31 C32 -4(4) . . . .
C30 C31 C32 C33 3(4) . . . .
N2 C31 C32 C33 -177(2) . . . .
C29 C28 C33 C32 0(4) . . . .
C27 C28 C33 C32 -175(2) . . . .
C31 C32 C33 C28 -1(4) . . . .
C30 C31 N2 C35 170(3) . . . .
C32 C31 N2 C35 -10(4) . . . .
C30 C31 N2 C34 -1(4) . . . .
C32 C31 N2 C34 180(2) . . . .
O101 C101 N101 C102 0(3) . . . .
O101 C101 N101 C103 180(3) . . . .
